data_7202216
loop_
_publ_author_name
'Evans, Ivana Radosavljevic'
'Howard, Judith A. K.'
'Evans, John S. O.'
'Postlethwaite, Stella R.'
'Johnson, Mark R.'

_publ_section_title
;
 Polymorphism and hydrogen bonding in cinchomeronic acid: a variable
 temperature experimental and computational study
;
_journal_issue 10
_journal_name_full CrystEngComm
_journal_page_first 1404
_journal_paper_doi 10.1039/b807015f
_journal_volume 10
_journal_year 2008
_chemical_formula_moiety 'C7 H5 N1 O4'
_chemical_formula_sum 'C7 H5 N O4'
_chemical_formula_weight 167.12
_space_group_IT_number 14
_symmetry_cell_setting monoclinic
_symmetry_space_group_name_Hall '-P 2ybc'
_symmetry_space_group_name_H-M 'P 1 21/c 1'
_atom_sites_solution_hydrogens geom
_atom_sites_solution_primary direct
_audit_creation_date 07-01-17
_audit_creation_method CRYSTALS_ver_12.84
_cell_angle_alpha 90
_cell_angle_beta 103.884(4)
_cell_angle_gamma 90
_cell_formula_units_Z 4
_cell_length_a 7.7185(14)
_cell_length_b 7.3248(13)
_cell_length_c 12.179(2)
_cell_measurement_reflns_used 0
_cell_measurement_temperature 293
_cell_measurement_theta_max 0
_cell_measurement_theta_min 0
_cell_volume 668.4(2)
_computing_cell_refinement 'USER DEFINED CELL REFINEMENT'
_computing_data_collection 'USER DEFINED DATA COLLECTION'
_computing_data_reduction 'USER DEFINED DATA REDUCTION'
_computing_molecular_graphics 'CAMERON (Watkin et al., 1996)'
_computing_publication_material 'CRYSTALS (Betteridge et al., 2003)'
_computing_structure_refinement 'CRYSTALS (Betteridge et al., 2003)'
_computing_structure_solution 'SIR92 (Altomare et al., 1994)'
_diffrn_ambient_temperature 293
_diffrn_measured_fraction_theta_full 0.995
_diffrn_measured_fraction_theta_max 0.911
_diffrn_measurement_device_type Unknown
_diffrn_measurement_method \w/2\q
_diffrn_radiation_monochromator graphite
_diffrn_radiation_type 'Mo K\a'
_diffrn_radiation_wavelength 0.71073
_diffrn_reflns_av_R_equivalents 0.048
_diffrn_reflns_limit_h_max 8
_diffrn_reflns_limit_h_min -10
_diffrn_reflns_limit_k_max 9
_diffrn_reflns_limit_k_min -9
_diffrn_reflns_limit_l_max 16
_diffrn_reflns_limit_l_min -11
_diffrn_reflns_number 4293
_diffrn_reflns_theta_full 27.986
_diffrn_reflns_theta_max 29.772
_diffrn_reflns_theta_min 2.718
_diffrn_standards_number 0
_exptl_absorpt_coefficient_mu 0.140
_exptl_absorpt_correction_T_max 1.0000
_exptl_absorpt_correction_T_min 1.0000
_exptl_absorpt_correction_type none
_exptl_crystal_density_diffrn 1.661
_exptl_crystal_F_000 344
_refine_diff_density_max 0.58
_refine_diff_density_min -0.41
_refine_ls_extinction_coef 54(4)
_refine_ls_extinction_method 'Larson (1970), Equation 22'
_refine_ls_goodness_of_fit_ref 0.7352
_refine_ls_hydrogen_treatment mixed
_refine_ls_matrix_type full
_refine_ls_number_parameters 130
_refine_ls_number_reflns 998
_refine_ls_number_restraints 0
_refine_ls_R_factor_all 0.1311
_refine_ls_R_factor_gt 0.0792
_refine_ls_shift/su_max 0.000103
_refine_ls_structure_factor_coef Fsqd
_refine_ls_weighting_details
;
Method, part 1, Chebychev polynomial, (Watkin, 1994, Prince, 1982)
[weight] = 1.0/[A~0~*T~0~(x)+A~1~*T~1~(x) ... +A~n-1~]*T~n-1~(x)]
where A~i~ are the Chebychev coefficients listed below and x= Fcalc/Fmax
Method = Robust Weighting (Prince, 1982)
W = [weight] * [1-(deltaF/6*sigmaF)^2^]^2^
A~i~ are:
16.5 21.9 7.11
;
_refine_ls_weighting_scheme calc
_refine_ls_wR_factor_all 0.1353
_refine_ls_wR_factor_gt 0.1261
_refine_ls_wR_factor_ref 0.1261
_reflns_limit_h_max 10
_reflns_limit_h_min -10
_reflns_limit_k_max 9
_reflns_limit_k_min 0
_reflns_limit_l_max 16
_reflns_limit_l_min 0
_reflns_number_gt 998
_reflns_number_total 1738
_reflns_threshold_expression I>2.0\s(I)
_oxford_diffrn_Wilson_B_factor 0.00
_oxford_diffrn_Wilson_scale 0.00
_oxford_refine_ls_scale 0.539(3)
_oxford_structure_analysis_title '400Kbeta in P2(1)/c'
_cod_data_source_file b807015f.txt
_cod_data_source_block CRYSTALS_cifII
_cod_depositor_comments
;
The following automatic conversions were performed:
'_symmetry_cell_setting' value 'Monoclinic' changed to 'monoclinic'
according to '/home/saulius/struct/CIF-dictionaries/cif_core.dic'
dictionary named 'cif_core.dic' version 2.4.1 from 2010-06-29.

Automatic conversion script
Id: cif_fix_enum 1527 2010-12-29 10:47:43Z saulius 
;
_cod_original_sg_symbol_H-M 'P 1 21/c 1 '
_cod_original_formula_sum 'C7 H5 N1 O4'
_cod_database_code 7202216

loop_
_symmetry_equiv_pos_as_xyz
x,y,z
-x,-y,-z
-x,y+1/2,-z+1/2
x,-y+1/2,z+1/2

loop_
_atom_site_label
_atom_site_type_symbol
_atom_site_fract_x
_atom_site_fract_y
_atom_site_fract_z
_atom_site_U_iso_or_equiv
_atom_site_occupancy
_atom_site_adp_type
_atom_site_refinement_flags_posn
_atom_site_refinement_flags_adp
_atom_site_refinement_flags_occupancy
_atom_site_disorder_assembly
_atom_site_disorder_group
_atom_site_attached_hydrogens
N1 N 0.7083(5) -0.0894(5) 0.6919(3) 0.0458 1.0000 Uani . . . . . .
O1 O 0.7420(5) -0.5938(4) 0.5388(3) 0.0619 1.0000 Uani . . . . . .
O4 O 0.7216(5) -0.5991(4) 0.9503(3) 0.0538 1.0000 Uani . . . . . .
C5 C 0.7828(6) -0.0848(5) 0.8030(4) 0.0360 1.0000 Uani . . . . . .
O2 O 0.6129(6) -0.7171(4) 0.6642(3) 0.0724 1.0000 Uani . . . . . .
C3 C 0.7802(4) -0.4085(5) 0.8093(3) 0.0268 1.0000 Uani . . . . . .
C2 C 0.7150(4) -0.4124(5) 0.6919(3) 0.0275 1.0000 Uani . . . . . .
C1 C 0.6773(5) -0.2488(5) 0.6342(3) 0.0338 1.0000 Uani . . . . . .
C4 C 0.8194(5) -0.2399(5) 0.8631(4) 0.0370 1.0000 Uani . . . . . .
O3 O 0.9296(5) -0.6870(5) 0.8645(3) 0.0774 1.0000 Uani . . . . . .
C7 C 0.8178(5) -0.5816(5) 0.8786(3) 0.0341 1.0000 Uani . . . . . .
C6 C 0.6841(5) -0.5914(5) 0.6276(3) 0.0327 1.0000 Uani . . . . . .
H1 H 0.631(5) -0.246(6) 0.553(3) 0.042(11) 1.0000 Uiso . . . . . .
H2 H 0.869(6) -0.232(6) 0.939(4) 0.052(13) 1.0000 Uiso . . . . . .
H3 H 0.818(6) 0.012(6) 0.831(4) 0.046(12) 1.0000 Uiso . . . . . .
H5 H 0.678(7) 0.033(8) 0.649(5) 0.078(16) 1.0000 Uiso . . . . . .
H4 H 0.729(9) -0.744(11) 0.993(5) 0.13(3) 1.0000 Uiso . . . . . .

loop_
_atom_site_aniso_label
_atom_site_aniso_U_11
_atom_site_aniso_U_22
_atom_site_aniso_U_33
_atom_site_aniso_U_23
_atom_site_aniso_U_13
_atom_site_aniso_U_12
N1 0.059(2) 0.0242(17) 0.059(3) 0.010(2) 0.0230(19) 0.0064(17)
O1 0.115(3) 0.0337(15) 0.0495(19) -0.0125(14) 0.045(2) -0.0108(17)
O4 0.084(2) 0.0343(15) 0.054(2) 0.0155(14) 0.0374(17) 0.0078(15)
C5 0.050(2) 0.0151(17) 0.043(2) -0.0067(19) 0.0122(17) -0.0048(16)
O2 0.113(3) 0.0365(16) 0.087(3) -0.0255(17) 0.062(2) -0.0358(19)
C3 0.0295(18) 0.0192(15) 0.033(2) -0.0005(17) 0.0099(14) -0.0002(14)
C2 0.0299(18) 0.0243(16) 0.029(2) -0.0034(18) 0.0091(14) -0.0021(15)
C1 0.043(2) 0.0252(17) 0.0342(18) 0.0026(15) 0.0123(17) 0.0026(15)
C4 0.044(2) 0.0335(19) 0.0330(18) -0.0086(17) 0.0081(17) -0.0036(16)
O3 0.088(3) 0.060(2) 0.101(3) 0.046(2) 0.056(2) 0.043(2)
C7 0.042(2) 0.0271(17) 0.0335(19) 0.0030(17) 0.0090(16) 0.0029(16)
C6 0.0381(19) 0.0245(16) 0.0337(19) -0.0068(16) 0.0049(16) -0.0012(16)

loop_
_atom_type_symbol
_atom_type_scat_dispersion_real
_atom_type_scat_dispersion_imag
_atom_type_scat_Cromer_Mann_a1
_atom_type_scat_Cromer_Mann_b1
_atom_type_scat_Cromer_Mann_a2
_atom_type_scat_Cromer_Mann_b2
_atom_type_scat_Cromer_Mann_a3
_atom_type_scat_Cromer_Mann_b3
_atom_type_scat_Cromer_Mann_a4
_atom_type_scat_Cromer_Mann_b4
_atom_type_scat_Cromer_Mann_c
_atom_type_scat_source
C 0.0033 0.0016 2.3100 20.8439 1.0200 10.2075 1.5886 0.5687 0.8650 51.6512 0.2156 'International Tables Vol C 4.2.6.8 and 6.1.1.4'
H 0.0000 0.0000 0.4930 10.5109 0.3229 26.1257 0.1402 3.1424 0.0408 57.7998 0.0030 'International Tables Vol C 4.2.6.8 and 6.1.1.4'
N 0.0061 0.0033 12.2126 0.0057 3.1322 9.8933 2.0125 28.9975 1.1663 0.5826 -11.5290 'International Tables Vol C 4.2.6.8 and 6.1.1.4'
O 0.0106 0.0060 3.0485 13.2771 2.2868 5.7011 1.5463 0.3239 0.8670 32.9089 0.2508 'International Tables Vol C 4.2.6.8 and 6.1.1.4'

loop_
_geom_angle_atom_site_label_1
_geom_angle_site_symmetry_1
_geom_angle_atom_site_label_2
_geom_angle_site_symmetry_2
_geom_angle_atom_site_label_3
_geom_angle_site_symmetry_3
_geom_angle
_geom_angle_publ_flag
C5 . N1 . C1 . 121.8(4) yes
C5 . N1 . H5 . 119(3) no
C1 . N1 . H5 . 120(3) no
H4 4_534 O1 . C6 . 112(3) no
C7 . O4 . H4 . 115(3) no
N1 . C5 . C4 . 120.9(4) yes
N1 . C5 . H3 . 118(3) no
C4 . C5 . H3 . 120(3) no
C2 . C3 . C4 . 118.8(4) yes
C2 . C3 . C7 . 121.9(3) yes
C4 . C3 . C7 . 119.3(3) yes
C3 . C2 . C1 . 118.8(4) yes
C3 . C2 . C6 . 121.3(3) yes
C1 . C2 . C6 . 119.9(3) yes
C2 . C1 . N1 . 119.6(4) yes
C2 . C1 . H1 . 121(2) no
N1 . C1 . H1 . 119(2) no
C3 . C4 . C5 . 119.9(4) yes
C3 . C4 . H2 . 121(3) no
C5 . C4 . H2 . 119(3) no
C3 . C7 . O4 . 113.5(3) yes
C3 . C7 . O3 . 120.5(3) yes
O4 . C7 . O3 . 126.0(4) yes
C2 . C6 . O1 . 114.1(3) yes
C2 . C6 . O2 . 119.7(3) yes
O1 . C6 . O2 . 126.1(3) yes
O4 . H4 . O1 4_535 177(6) no

loop_
_geom_bond_atom_site_label_1
_geom_bond_site_symmetry_1
_geom_bond_atom_site_label_2
_geom_bond_site_symmetry_2
_geom_bond_distance
_geom_bond_publ_flag
N1 . C5 . 1.337(5) yes
N1 . C1 . 1.354(5) yes
N1 . H5 . 1.04(6) no
O1 . H4 4_534 1.30(8) no
O1 . C6 . 1.265(4) yes
O4 . C7 . 1.281(4) yes
O4 . H4 . 1.18(8) no
C5 . C4 . 1.345(5) yes
C5 . H3 . 0.81(5) no
O2 . C6 . 1.211(4) yes
C3 . C2 . 1.399(4) yes
C3 . C4 . 1.397(5) yes
C3 . C7 . 1.512(5) yes
C2 . C1 . 1.384(5) yes
C2 . C6 . 1.516(5) yes
C1 . H1 . 0.97(4) no
C4 . H2 . 0.92(4) no
O3 . C7 . 1.201(5) yes

loop_
_geom_hbond_atom_site_label_D
_geom_hbond_site_symmetry_D
_geom_hbond_atom_site_label_H
_geom_hbond_site_symmetry_H
_geom_hbond_atom_site_label_A
_geom_hbond_site_symmetry_A
_geom_hbond_angle_DHA
_geom_hbond_distance_DH
_geom_hbond_distance_HA
_geom_hbond_distance_DA
_geom_hbond_publ_flag
N1 . H5 . O2 1_565 144 1.04 1.92 2.824(2) yes
O4 . H4 . O1 4_535 177 1.18 1.30 2.483(2) yes
